data_7706807
loop_
_publ_author_name
'Wei\&s, Sebastian'
'Widemann, Max'
'Eichele, Klaus'
'Schubert, Hartmut'
'Wesemann, Lars'

_publ_section_title
;
 Low valent lead and tin hydrides in reactions with heteroallenes.
;
_journal_issue 14
_journal_name_full 'Dalton transactions (Cambridge, England : 2003)'
_journal_page_first 4952
_journal_page_last 4958
_journal_paper_doi 10.1039/d1dt00542a
_journal_volume 50
_journal_year 2021
_chemical_formula_sum 'C47 H65 N O Sn'
_chemical_formula_weight 778.69
_space_group_crystal_system monoclinic
_space_group_IT_number 14
_space_group_name_Hall '-P 2ybc'
_space_group_name_H-M_alt 'P 1 21/c 1'
_atom_sites_solution_hydrogens geom
_audit_creation_method SHELXL-2018/1
_audit_update_record
;
2021-03-08 deposited with the CCDC.	2021-03-09 downloaded from the CCDC.
;
_cell_angle_alpha 90
_cell_angle_beta 99.420(5)
_cell_angle_gamma 90
_cell_formula_units_Z 4
_cell_length_a 19.0046(14)
_cell_length_b 18.4257(12)
_cell_length_c 12.0392(8)
_cell_measurement_reflns_used 6405
_cell_measurement_temperature 100(2)
_cell_measurement_theta_max 26.72
_cell_measurement_theta_min 2.18
_cell_volume 4159.0(5)
_computing_cell_refinement 'Bruker SAINT'
_computing_data_collection 'Bruker APEX2'
_computing_data_reduction 'Bruker SAINT'
_computing_molecular_graphics Platon,Wingx,Shelxle
_computing_structure_refinement 'SHELXL-2018/1 (Sheldrick, 2018)'
_computing_structure_solution 'SHELXS-97 (Sheldrick 2008)'
_diffrn_ambient_temperature 100(2)
_diffrn_measured_fraction_theta_full 0.999
_diffrn_measured_fraction_theta_max 0.993
_diffrn_measurement_device_type 'Bruker APEX-II CCD'
_diffrn_measurement_method '\f and \w scans'
_diffrn_radiation_type MoK\a
_diffrn_radiation_wavelength 0.71073
_diffrn_reflns_av_R_equivalents 0.0827
_diffrn_reflns_av_unetI/netI 0.0786
_diffrn_reflns_Laue_measured_fraction_full 0.999
_diffrn_reflns_Laue_measured_fraction_max 0.993
_diffrn_reflns_limit_h_max 24
_diffrn_reflns_limit_h_min -24
_diffrn_reflns_limit_k_max 23
_diffrn_reflns_limit_k_min -23
_diffrn_reflns_limit_l_max 15
_diffrn_reflns_limit_l_min -15
_diffrn_reflns_number 36732
_diffrn_reflns_point_group_measured_fraction_full 0.999
_diffrn_reflns_point_group_measured_fraction_max 0.993
_diffrn_reflns_theta_full 25.242
_diffrn_reflns_theta_max 27.547
_diffrn_reflns_theta_min 2.040
_exptl_absorpt_coefficient_mu 0.649
_exptl_absorpt_correction_T_max 0.7456
_exptl_absorpt_correction_T_min 0.6122
_exptl_absorpt_correction_type multi-scan
_exptl_absorpt_process_details 'SADABS V2008/1 (Bruker AXS)'
_exptl_crystal_colour yellow
_exptl_crystal_density_diffrn 1.244
_exptl_crystal_description prism
_exptl_crystal_F_000 1648
_exptl_crystal_size_max 0.17
_exptl_crystal_size_mid 0.15
_exptl_crystal_size_min 0.13
_refine_diff_density_max 1.121
_refine_diff_density_min -1.042
_refine_diff_density_rms 0.096
_refine_ls_extinction_method none
_refine_ls_goodness_of_fit_ref 1.258
_refine_ls_hydrogen_treatment constr
_refine_ls_matrix_type full
_refine_ls_number_parameters 497
_refine_ls_number_reflns 9533
_refine_ls_number_restraints 18
_refine_ls_restrained_S_all 1.256
_refine_ls_R_factor_all 0.1157
_refine_ls_R_factor_gt 0.0669
_refine_ls_shift/su_max 0.001
_refine_ls_shift/su_mean 0.000
_refine_ls_structure_factor_coef Fsqd
_refine_ls_weighting_details 'w=1/[\s^2^(Fo^2^)+(0.0170P)^2^+7.3172P] where P=(Fo^2^+2Fc^2^)/3'
_refine_ls_weighting_scheme calc
_refine_ls_wR_factor_gt 0.1145
_refine_ls_wR_factor_ref 0.1287
_reflns_Friedel_coverage 0.000
_reflns_number_gt 6681
_reflns_number_total 9533
_reflns_threshold_expression 'I > 2\s(I)'
_cod_data_source_file d1dt00542a2.cif
_cod_data_source_block MW21_0ma
_cod_depositor_comments 'Adding full bibliography for 7706807--7706812.cif.'
_cod_original_sg_symbol_H-M 'P 21/c'
_cod_database_code 7706807
_shelx_shelxl_version_number 2018/1
_shelx_space_group_comment
;
The symmetry employed for this shelxl refinement is uniquely defined
by the following loop, which should always be used as a source of
symmetry information in preference to the above space-group names.
They are only intended as comments.
;

loop_
_space_group_symop_operation_xyz
'x, y, z'
'-x, y+1/2, -z+1/2'
'-x, -y, -z'
'x, -y-1/2, z-1/2'

loop_
_atom_site_label
_atom_site_type_symbol
_atom_site_fract_x
_atom_site_fract_y
_atom_site_fract_z
_atom_site_U_iso_or_equiv
_atom_site_adp_type
_atom_site_occupancy
_atom_site_site_symmetry_order
_atom_site_calc_flag
_atom_site_refinement_flags_posn
_atom_site_refinement_flags_adp
_atom_site_refinement_flags_occupancy
_atom_site_disorder_assembly
_atom_site_disorder_group
C3 C 0.2157(2) 0.40974(19) 0.4184(3) 0.0190(8) Uani 1 1 d . . . . .
H3 H 0.236852 0.364178 0.440780 0.023 Uiso 1 1 calc R U . . .
C25 C 0.4105(2) 0.39765(19) 0.2372(3) 0.0204(8) Uani 1 1 d . . . . .
H25 H 0.457276 0.417359 0.245461 0.024 Uiso 1 1 calc R U . . .
C21 C 0.28822(19) 0.40812(18) 0.2660(3) 0.0165(7) Uani 1 1 d . . . . .
C26 C 0.3578(2) 0.43673(18) 0.2781(3) 0.0167(7) Uani 1 1 d . . . . .
C6 C 0.1558(2) 0.54368(18) 0.3565(3) 0.0177(8) Uani 1 1 d . . . . .
C4 C 0.1687(2) 0.44086(18) 0.4814(3) 0.0191(8) Uani 1 1 d . . . . .
H4 H 0.156544 0.415935 0.544704 0.023 Uiso 1 1 calc R U . . .
C24 C 0.3974(2) 0.33066(19) 0.1845(3) 0.0222(8) Uani 1 1 d . . . . .
C7 C 0.1269(2) 0.61852(18) 0.3258(3) 0.0167(8) Uani 1 1 d . . . . .
C1 C 0.2012(2) 0.51185(18) 0.2891(3) 0.0191(6) Uani 1 1 d . . . . .
C8 C 0.0596(2) 0.62692(18) 0.2582(3) 0.0195(8) Uani 1 1 d . . . . .
C10 C 0.0773(2) 0.75748(19) 0.2562(3) 0.0258(9) Uani 1 1 d . . . . .
C9 C 0.0364(2) 0.69655(19) 0.2254(3) 0.0240(9) Uani 1 1 d . . . . .
H9 H -0.009151 0.702338 0.180229 0.029 Uiso 1 1 calc R U . . .
C18 C 0.0121(2) 0.56228(19) 0.2227(3) 0.0245(9) Uani 1 1 d . . . . .
H18 H 0.043375 0.518542 0.224268 0.029 Uiso 1 1 calc R U . . .
C5 C 0.1397(2) 0.50844(19) 0.4517(3) 0.0198(8) Uani 1 1 d . . . . .
H5 H 0.108774 0.530755 0.496155 0.024 Uiso 1 1 calc R U . . .
C11 C 0.1429(2) 0.7483(2) 0.3259(3) 0.0257(9) Uani 1 1 d . . . . .
H11 H 0.170870 0.789873 0.349739 0.031 Uiso 1 1 calc R U . . .
C2 C 0.23272(19) 0.44424(17) 0.3224(3) 0.0162(7) Uani 1 1 d . . . . .
C23 C 0.3280(2) 0.30377(19) 0.1707(3) 0.0210(8) Uani 1 1 d . . . . .
H23 H 0.317781 0.258411 0.134011 0.025 Uiso 1 1 calc R U . . .
C28 C 0.1977(2) 0.31026(19) 0.1876(3) 0.0214(8) Uani 1 1 d . . . . .
H28 H 0.165178 0.346230 0.215410 0.026 Uiso 1 1 calc R U . . .
C22 C 0.2729(2) 0.34157(18) 0.2091(3) 0.0180(8) Uani 1 1 d . . . . .
C27 C 0.3769(2) 0.5061(2) 0.3454(3) 0.0227(8) Uani 1 1 d . . . . .
H27 H 0.332990 0.536847 0.337319 0.027 Uiso 1 1 calc R U . . .
C20 C -0.0389(2) 0.5496(2) 0.3066(4) 0.0345(10) Uani 1 1 d . . . . .
H20A H -0.069359 0.507619 0.282586 0.052 Uiso 1 1 calc R U . . .
H20B H -0.011417 0.540268 0.381407 0.052 Uiso 1 1 calc R U . . .
H20C H -0.068784 0.592685 0.309550 0.052 Uiso 1 1 calc R U . . .
C13 C 0.2385(2) 0.6732(2) 0.4435(3) 0.0272(9) Uani 1 1 d . . . . .
H13 H 0.257982 0.623525 0.434183 0.033 Uiso 1 1 calc R U . . .
C14 C 0.2955(3) 0.7279(3) 0.4235(5) 0.0518(10) Uani 1 1 d . . . . .
H14A H 0.338683 0.720264 0.479146 0.078 Uiso 1 1 calc R U . . .
H14B H 0.306798 0.721285 0.347613 0.078 Uiso 1 1 calc R U . . .
H14C H 0.277721 0.777272 0.431077 0.078 Uiso 1 1 calc R U . . .
C12 C 0.1688(2) 0.68001(19) 0.3616(3) 0.0213(8) Uani 1 1 d . . . . .
C19 C -0.0302(2) 0.5689(2) 0.1040(3) 0.0368(11) Uani 1 1 d . . . . .
H19A H -0.059737 0.525533 0.086293 0.055 Uiso 1 1 calc R U . . .
H19B H -0.060904 0.611923 0.099583 0.055 Uiso 1 1 calc R U . . .
H19C H 0.002819 0.573602 0.049849 0.055 Uiso 1 1 calc R U . . .
C33 C 0.5074(3) 0.2577(2) 0.2497(4) 0.0421(12) Uani 1 1 d . . . . .
H33A H 0.546982 0.231536 0.224957 0.063 Uiso 1 1 calc R U . . .
H33B H 0.526312 0.296874 0.301065 0.063 Uiso 1 1 calc R U . . .
H33C H 0.479731 0.224093 0.288649 0.063 Uiso 1 1 calc R U . . .
C15 C 0.2245(3) 0.6795(2) 0.5650(5) 0.0548(11) Uani 1 1 d . . . . .
H15A H 0.269657 0.675022 0.617057 0.082 Uiso 1 1 calc R U . . .
H15B H 0.202860 0.726719 0.575537 0.082 Uiso 1 1 calc R U . . .
H15C H 0.192018 0.640697 0.579922 0.082 Uiso 1 1 calc R U . . .
C16 C 0.0498(2) 0.8327(2) 0.2204(5) 0.0419(13) Uani 1 1 d . . . . .
H16 H 0.091145 0.866947 0.233496 0.050 Uiso 1 1 calc R U . . .
C31 C 0.4595(2) 0.2896(2) 0.1479(4) 0.0304(10) Uani 1 1 d . . . . .
H31 H 0.488685 0.326174 0.114117 0.036 Uiso 1 1 calc R U . . .
C17 C 0.0167(3) 0.8371(3) 0.0956(4) 0.0518(10) Uani 1 1 d . . . . .
H17A H 0.000068 0.886679 0.077543 0.078 Uiso 1 1 calc R U . . .
H17B H 0.052606 0.823935 0.049231 0.078 Uiso 1 1 calc R U . . .
H17C H -0.023645 0.803451 0.080390 0.078 Uiso 1 1 calc R U . . .
C30 C 0.1712(3) 0.2983(3) 0.0624(4) 0.0476(13) Uani 1 1 d . . . . .
H30A H 0.174835 0.343834 0.021622 0.071 Uiso 1 1 calc R U . . .
H30B H 0.200519 0.261089 0.033919 0.071 Uiso 1 1 calc R U . . .
H30C H 0.121396 0.282348 0.051272 0.071 Uiso 1 1 calc R U . . .
C29 C 0.1919(3) 0.2397(2) 0.2497(4) 0.0426(12) Uani 1 1 d . . . . .
H29A H 0.142692 0.221795 0.233204 0.064 Uiso 1 1 calc R U . . .
H29B H 0.224065 0.203700 0.225160 0.064 Uiso 1 1 calc R U . . .
H29C H 0.205065 0.247844 0.330839 0.064 Uiso 1 1 calc R U . . .
C32 C 0.4368(3) 0.2320(2) 0.0578(4) 0.0424(12) Uani 1 1 d . . . . .
H32A H 0.406102 0.254279 -0.006558 0.064 Uiso 1 1 calc R U . . .
H32B H 0.479231 0.211553 0.032941 0.064 Uiso 1 1 calc R U . . .
H32C H 0.410575 0.193391 0.089133 0.064 Uiso 1 1 calc R U . . .
C42 C 0.4357(2) 0.5516(2) 0.3071(3) 0.0239(9) Uani 1 1 d . . . . .
H42A H 0.444501 0.594850 0.354619 0.036 Uiso 1 1 calc R U . . .
H42B H 0.479502 0.522743 0.313468 0.036 Uiso 1 1 calc R U . . .
H42C H 0.420784 0.566278 0.228520 0.036 Uiso 1 1 calc R U . . .
C43 C 0.3977(3) 0.4876(3) 0.4701(4) 0.0601(18) Uani 1 1 d . . . . .
H43A H 0.409997 0.532308 0.513087 0.090 Uiso 1 1 calc R U . . .
H43B H 0.357577 0.463784 0.496882 0.090 Uiso 1 1 calc R U . . .
H43C H 0.438979 0.454979 0.480249 0.090 Uiso 1 1 calc R U . . .
C108 C 0.3360(2) 0.4061(2) -0.1444(3) 0.0303(9) Uani 1 1 d . . . . .
H108 H 0.338318 0.351911 -0.142004 0.036 Uiso 1 1 calc R U . A 1
Sn2 Sn 0.23671(3) 0.59370(2) 0.17018(3) 0.01803(15) Uani 0.5979(9) 1 d . . P B 1
C102 C 0.2555(4) 0.5375(4) -0.1997(6) 0.0180(8) Uani 0.5979(9) 1 d . . P B 1
H10A H 0.207935 0.516988 -0.229075 0.022 Uiso 0.5979(9) 1 calc R U P B 1
H10B H 0.251994 0.591050 -0.202567 0.022 Uiso 0.5979(9) 1 calc R U P B 1
C120 C 0.2800(4) 0.5122(3) -0.0773(5) 0.0163(12) Uani 0.5979(9) 1 d . . P B 1
C106 C 0.3818(11) 0.5464(10) -0.2353(12) 0.0180(8) Uani 0.5979(9) 1 d . . P B 1
H10C H 0.377933 0.599972 -0.239652 0.022 Uiso 0.5979(9) 1 calc R U P B 1
H10D H 0.415738 0.530158 -0.284499 0.022 Uiso 0.5979(9) 1 calc R U P B 1
C104 C 0.4137(8) 0.4367(7) -0.1055(9) 0.022(3) Uani 0.5979(9) 1 d . . P B 1
H10E H 0.432904 0.419538 -0.028571 0.027 Uiso 0.5979(9) 1 calc R U P B 1
H10F H 0.445890 0.420069 -0.157181 0.027 Uiso 0.5979(9) 1 calc R U P B 1
C103 C 0.3096(8) 0.5116(7) -0.2709(11) 0.0163(12) Uani 0.5979(9) 1 d . . P B 1
H103 H 0.291937 0.527191 -0.350056 0.020 Uiso 0.5979(9) 1 calc R U P B 1
C105 C 0.4083(5) 0.5208(4) -0.1074(8) 0.021(2) Uani 0.5979(9) 1 d . . P B 1
H105 H 0.455916 0.542554 -0.078278 0.025 Uiso 0.5979(9) 1 calc R U P B 1
C107 C 0.3154(5) 0.4305(5) -0.2716(8) 0.0210(19) Uani 0.5979(9) 1 d . . P B 1
H10G H 0.352550 0.415079 -0.315460 0.025 Uiso 0.5979(9) 1 calc R U P B 1
H10H H 0.269370 0.408562 -0.305868 0.025 Uiso 0.5979(9) 1 calc R U P B 1
C100 C 0.3542(5) 0.5437(4) -0.0329(5) 0.0180(8) Uani 0.5979(9) 1 d . . P B 1
H10I H 0.351362 0.597305 -0.031081 0.022 Uiso 0.5979(9) 1 calc R U P B 1
H10J H 0.370395 0.526410 0.044977 0.022 Uiso 0.5979(9) 1 calc R U P B 1
C101 C 0.2863(4) 0.4291(4) -0.0770(5) 0.0180(8) Uani 0.5979(9) 1 d . . P B 1
H10K H 0.301464 0.411824 0.001159 0.022 Uiso 0.5979(9) 1 calc R U P B 1
H10L H 0.239113 0.407546 -0.105738 0.022 Uiso 0.5979(9) 1 calc R U P B 1
O100 O 0.1369(2) 0.5896(2) 0.0468(3) 0.0222(7) Uani 0.5979(9) 1 d . . P B 1
N100 N 0.2326(3) 0.5354(3) 0.0009(4) 0.0222(7) Uani 0.5979(9) 1 d . . P B 1
C110 C 0.1687(3) 0.5606(3) -0.0296(5) 0.0191(6) Uani 0.5979(9) 1 d . . P B 1
H110 H 0.145885 0.557992 -0.105791 0.023 Uiso 0.5979(9) 1 calc R U P B 1
Sn1 Sn 0.18148(4) 0.56837(4) 0.12283(5) 0.0230(3) Uani 0.4021(9) 1 d . . P B 2
O200 O 0.2686(3) 0.6470(3) 0.1747(5) 0.0191(6) Uani 0.4021(9) 1 d . U P B 2
N200 N 0.2854(4) 0.5602(4) 0.0561(6) 0.0199(17) Uani 0.4021(9) 1 d . . P B 2
C204 C 0.2741(6) 0.5570(5) -0.1503(8) 0.020(2) Uani 0.4021(9) 1 d . . P B 2
H20D H 0.222700 0.546102 -0.155334 0.024 Uiso 0.4021(9) 1 calc R U P B 2
H20E H 0.279762 0.610369 -0.151543 0.024 Uiso 0.4021(9) 1 calc R U P B 2
C200 C 0.3076(6) 0.6199(5) 0.1078(7) 0.025(2) Uani 0.4021(9) 1 d . U P B 2
H200 H 0.350879 0.642412 0.096546 0.030 Uiso 0.4021(9) 1 calc R U P B 2
C201 C 0.3145(8) 0.5271(6) -0.0393(9) 0.0234(19) Uani 0.4021(9) 1 d . . P B 2
C202 C 0.3948(7) 0.5422(5) -0.0328(9) 0.0236(17) Uani 0.4021(9) 1 d . . P B 2
H20F H 0.403010 0.595060 -0.037475 0.028 Uiso 0.4021(9) 1 calc R U P B 2
H20G H 0.421103 0.524463 0.039948 0.028 Uiso 0.4021(9) 1 calc R U P B 2
C206 C 0.3020(7) 0.4456(5) -0.0346(9) 0.0236(17) Uani 0.4021(9) 1 d . . P B 2
H20H H 0.250305 0.435337 -0.041734 0.028 Uiso 0.4021(9) 1 calc R U P B 2
H20I H 0.326161 0.425741 0.038142 0.028 Uiso 0.4021(9) 1 calc R U P B 2
C203 C 0.4216(9) 0.5038(8) -0.1293(13) 0.0234(19) Uani 0.4021(9) 1 d . . P B 2
H203 H 0.473907 0.512644 -0.124093 0.028 Uiso 0.4021(9) 1 calc R U P B 2
C205 C 0.3014(12) 0.5240(8) -0.2521(16) 0.024(4) Uani 0.4021(9) 1 d . . P B 2
H205 H 0.278091 0.545453 -0.325312 0.028 Uiso 0.4021(9) 1 calc R U P B 2
C211 C 0.2909(8) 0.4390(8) -0.2461(13) 0.026(3) Uani 0.4021(9) 1 d . . P B 2
H21A H 0.240050 0.428303 -0.244084 0.031 Uiso 0.4021(9) 1 calc R U P B 2
H21B H 0.303437 0.416403 -0.314900 0.031 Uiso 0.4021(9) 1 calc R U P B 2
C210 C 0.4080(14) 0.4239(12) -0.1283(18) 0.0234(19) Uani 0.4021(9) 1 d . . P B 2
H21C H 0.430075 0.400767 -0.188398 0.028 Uiso 0.4021(9) 1 calc R U P B 2
H21D H 0.431320 0.403681 -0.055354 0.028 Uiso 0.4021(9) 1 calc R U P B 2
C212 C 0.3850(17) 0.5362(14) -0.228(2) 0.042(6) Uani 0.4021(9) 1 d . . P B 2
H21E H 0.405224 0.517100 -0.293092 0.051 Uiso 0.4021(9) 1 calc R U P B 2
H21F H 0.394304 0.589056 -0.224108 0.051 Uiso 0.4021(9) 1 calc R U P B 2
C44 C -0.0032(3) 0.8557(2) 0.2967(5) 0.0548(11) Uani 1 1 d . . . . .
H44A H -0.021609 0.904177 0.274907 0.082 Uiso 1 1 calc R U . . .
H44B H -0.042833 0.821015 0.288853 0.082 Uiso 1 1 calc R U . . .
H44C H 0.020892 0.856494 0.375124 0.082 Uiso 1 1 calc R U . . .

loop_
_atom_site_aniso_label
_atom_site_aniso_U_11
_atom_site_aniso_U_22
_atom_site_aniso_U_33
_atom_site_aniso_U_23
_atom_site_aniso_U_13
_atom_site_aniso_U_12
C3 0.024(2) 0.0157(16) 0.0175(18) 0.0034(15) 0.0042(15) 0.0010(15)
C25 0.020(2) 0.0193(18) 0.022(2) 0.0044(15) 0.0049(16) 0.0029(15)
C21 0.026(2) 0.0162(16) 0.0080(16) 0.0073(14) 0.0048(14) 0.0050(15)
C26 0.024(2) 0.0175(17) 0.0085(17) 0.0037(13) 0.0028(15) 0.0021(15)
C6 0.023(2) 0.0149(16) 0.0146(19) -0.0023(14) 0.0017(16) 0.0003(14)
C4 0.027(2) 0.0189(18) 0.0132(18) 0.0048(14) 0.0074(16) -0.0012(15)
C24 0.029(2) 0.0191(18) 0.020(2) 0.0054(15) 0.0078(17) 0.0080(16)
C7 0.028(2) 0.0146(16) 0.0098(17) -0.0011(13) 0.0091(16) 0.0041(14)
C1 0.0327(17) 0.0174(13) 0.0083(13) -0.0002(10) 0.0062(12) 0.0007(12)
C8 0.027(2) 0.0167(17) 0.0156(19) -0.0024(14) 0.0064(16) 0.0038(15)
C10 0.033(2) 0.0154(18) 0.033(2) 0.0029(16) 0.0156(19) 0.0045(16)
C9 0.030(2) 0.0193(18) 0.025(2) 0.0012(15) 0.0100(18) 0.0059(16)
C18 0.033(2) 0.0146(17) 0.024(2) -0.0033(15) -0.0032(18) 0.0041(16)
C5 0.026(2) 0.0211(18) 0.0139(19) -0.0001(14) 0.0077(16) -0.0002(15)
C11 0.029(2) 0.0176(18) 0.033(2) -0.0056(16) 0.0120(19) -0.0011(16)
C2 0.0199(19) 0.0158(17) 0.0132(18) -0.0003(13) 0.0041(15) 0.0009(14)
C23 0.028(2) 0.0144(17) 0.022(2) -0.0007(14) 0.0073(17) 0.0030(15)
C28 0.025(2) 0.0156(17) 0.025(2) -0.0017(15) 0.0077(17) -0.0001(15)
C22 0.025(2) 0.0172(17) 0.0130(18) 0.0059(14) 0.0066(16) 0.0034(15)
C27 0.027(2) 0.0221(19) 0.020(2) -0.0032(15) 0.0084(17) -0.0035(16)
C20 0.041(3) 0.023(2) 0.038(3) 0.0008(18) 0.003(2) -0.0101(18)
C13 0.035(3) 0.026(2) 0.020(2) -0.0077(16) 0.0044(18) -0.0027(18)
C14 0.041(2) 0.046(2) 0.064(3) 0.0167(18) -0.0053(19) -0.0113(17)
C12 0.029(2) 0.0174(18) 0.020(2) -0.0028(15) 0.0115(17) 0.0017(15)
C19 0.042(3) 0.036(2) 0.028(2) -0.0077(19) -0.005(2) 0.000(2)
C33 0.038(3) 0.038(3) 0.052(3) 0.004(2) 0.014(2) 0.017(2)
C15 0.060(3) 0.0240(16) 0.087(3) 0.0006(17) 0.032(2) 0.0042(16)
C16 0.030(3) 0.0158(19) 0.084(4) 0.009(2) 0.020(3) 0.0031(17)
C31 0.034(3) 0.023(2) 0.039(3) 0.0049(17) 0.020(2) 0.0073(17)
C17 0.041(2) 0.046(2) 0.064(3) 0.0167(18) -0.0053(19) -0.0113(17)
C30 0.038(3) 0.069(3) 0.035(3) 0.007(2) 0.003(2) -0.016(3)
C29 0.041(3) 0.029(2) 0.055(3) 0.013(2) 0.002(2) -0.009(2)
C32 0.051(3) 0.037(3) 0.044(3) -0.006(2) 0.022(2) 0.014(2)
C42 0.027(2) 0.027(2) 0.017(2) -0.0001(15) 0.0013(17) -0.0042(16)
C43 0.095(5) 0.071(4) 0.014(2) -0.006(2) 0.008(3) -0.054(3)
C108 0.043(3) 0.0185(18) 0.027(2) 0.0044(17) -0.0012(19) -0.0033(19)
Sn2 0.0295(3) 0.0140(2) 0.0120(2) 0.00219(17) 0.00761(19) 0.0006(2)
C102 0.029(2) 0.0198(18) 0.0052(18) 0.0023(14) 0.0030(18) 0.0016(17)
C120 0.022(3) 0.020(3) 0.006(3) -0.002(2) 0.002(2) 0.005(2)
C106 0.029(2) 0.0198(18) 0.0052(18) 0.0023(14) 0.0030(18) 0.0016(17)
C104 0.026(5) 0.030(6) 0.010(5) -0.003(4) 0.003(4) 0.004(4)
C103 0.022(3) 0.020(3) 0.006(3) -0.002(2) 0.002(2) 0.005(2)
C105 0.019(5) 0.019(4) 0.025(5) -0.004(3) 0.002(3) 0.005(3)
C107 0.027(6) 0.024(4) 0.012(4) 0.002(3) 0.003(3) 0.001(4)
C100 0.029(2) 0.0198(18) 0.0052(18) 0.0023(14) 0.0030(18) 0.0016(17)
C101 0.029(2) 0.0198(18) 0.0052(18) 0.0023(14) 0.0030(18) 0.0016(17)
O100 0.0209(19) 0.0373(19) 0.0070(16) 0.0069(14) -0.0019(14) 0.0104(16)
N100 0.0209(19) 0.0373(19) 0.0070(16) 0.0069(14) -0.0019(14) 0.0104(16)
C110 0.0327(17) 0.0174(13) 0.0083(13) -0.0002(10) 0.0062(12) 0.0007(12)
Sn1 0.0314(5) 0.0252(4) 0.0132(4) 0.0030(3) 0.0064(3) 0.0064(3)
O200 0.0327(17) 0.0174(13) 0.0083(13) -0.0002(10) 0.0062(12) 0.0007(12)
N200 0.029(5) 0.021(4) 0.009(4) -0.002(3) 0.003(3) 0.002(3)
C204 0.027(6) 0.029(5) 0.006(5) -0.001(4) 0.003(4) 0.010(4)
C200 0.040(6) 0.022(4) 0.011(5) 0.001(4) 0.002(4) 0.009(4)
C201 0.027(5) 0.027(5) 0.016(4) -0.006(3) 0.003(3) 0.003(3)
C202 0.035(5) 0.023(4) 0.015(4) -0.005(3) 0.012(4) 0.002(3)
C206 0.035(5) 0.023(4) 0.015(4) -0.005(3) 0.012(4) 0.002(3)
C203 0.027(5) 0.027(5) 0.016(4) -0.006(3) 0.003(3) 0.003(3)
C205 0.039(9) 0.007(6) 0.026(9) -0.004(5) 0.008(6) 0.009(5)
C211 0.030(9) 0.027(6) 0.021(8) -0.007(5) 0.005(6) 0.001(6)
C210 0.027(5) 0.027(5) 0.016(4) -0.006(3) 0.003(3) 0.003(3)
C212 0.033(9) 0.035(12) 0.065(12) 0.024(8) 0.027(8) -0.001(8)
C44 0.060(3) 0.0240(16) 0.087(3) 0.0006(17) 0.032(2) 0.0042(16)

loop_
_atom_type_symbol
_atom_type_description
_atom_type_scat_dispersion_real
_atom_type_scat_dispersion_imag
_atom_type_scat_source
Sn Sn -0.6537 1.4246 'International Tables Vol C Tables 4.2.6.8 and 6.1.1.4'
C C 0.0033 0.0016 'International Tables Vol C Tables 4.2.6.8 and 6.1.1.4'
O O 0.0106 0.0060 'International Tables Vol C Tables 4.2.6.8 and 6.1.1.4'
N N 0.0061 0.0033 'International Tables Vol C Tables 4.2.6.8 and 6.1.1.4'
H H 0.0000 0.0000 'International Tables Vol C Tables 4.2.6.8 and 6.1.1.4'

loop_
_geom_angle_atom_site_label_1
_geom_angle_atom_site_label_2
_geom_angle_atom_site_label_3
_geom_angle
_geom_angle_site_symmetry_1
_geom_angle_site_symmetry_3
_geom_angle_publ_flag
C4 C3 C2 121.3(3) . . ?
C4 C3 H3 119.4 . . ?
C2 C3 H3 119.4 . . ?
C26 C25 C24 122.4(4) . . ?
C26 C25 H25 118.8 . . ?
C24 C25 H25 118.8 . . ?
C26 C21 C22 119.4(3) . . ?
C26 C21 C2 120.3(3) . . ?
C22 C21 C2 120.0(3) . . ?
C25 C26 C21 119.3(3) . . ?
C25 C26 C27 120.0(3) . . ?
C21 C26 C27 120.5(3) . . ?
C5 C6 C1 121.2(3) . . ?
C5 C6 C7 120.5(3) . . ?
C1 C6 C7 118.3(3) . . ?
C5 C4 C3 119.7(3) . . ?
C5 C4 H4 120.1 . . ?
C3 C4 H4 120.1 . . ?
C25 C24 C23 117.8(3) . . ?
C25 C24 C31 118.8(4) . . ?
C23 C24 C31 123.4(3) . . ?
C8 C7 C12 120.1(3) . . ?
C8 C7 C6 120.1(3) . . ?
C12 C7 C6 119.7(3) . . ?
C6 C1 C2 118.5(3) . . ?
C6 C1 Sn1 107.1(2) . . ?
C2 C1 Sn1 131.8(2) . . ?
C6 C1 Sn2 111.3(2) . . ?
C2 C1 Sn2 127.7(3) . . ?
C9 C8 C7 118.7(3) . . ?
C9 C8 C18 119.9(3) . . ?
C7 C8 C18 121.4(3) . . ?
C9 C10 C11 118.1(3) . . ?
C9 C10 C16 120.9(4) . . ?
C11 C10 C16 120.9(4) . . ?
C10 C9 C8 122.3(4) . . ?
C10 C9 H9 118.8 . . ?
C8 C9 H9 118.8 . . ?
C8 C18 C19 113.6(3) . . ?
C8 C18 C20 110.3(3) . . ?
C19 C18 C20 109.7(3) . . ?
C8 C18 H18 107.7 . . ?
C19 C18 H18 107.7 . . ?
C20 C18 H18 107.7 . . ?
C4 C5 C6 119.9(3) . . ?
C4 C5 H5 120.0 . . ?
C6 C5 H5 120.0 . . ?
C12 C11 C10 122.1(4) . . ?
C12 C11 H11 119.0 . . ?
C10 C11 H11 119.0 . . ?
C3 C2 C1 119.3(3) . . ?
C3 C2 C21 116.4(3) . . ?
C1 C2 C21 124.1(3) . . ?
C24 C23 C22 121.9(3) . . ?
C24 C23 H23 119.0 . . ?
C22 C23 H23 119.0 . . ?
C29 C28 C22 112.6(3) . . ?
C29 C28 C30 109.0(3) . . ?
C22 C28 C30 111.7(3) . . ?
C29 C28 H28 107.8 . . ?
C22 C28 H28 107.8 . . ?
C30 C28 H28 107.8 . . ?
C23 C22 C21 119.1(3) . . ?
C23 C22 C28 119.2(3) . . ?
C21 C22 C28 121.7(3) . . ?
C26 C27 C43 109.6(3) . . ?
C26 C27 C42 115.0(3) . . ?
C43 C27 C42 109.6(3) . . ?
C26 C27 H27 107.5 . . ?
C43 C27 H27 107.5 . . ?
C42 C27 H27 107.5 . . ?
C18 C20 H20A 109.5 . . ?
C18 C20 H20B 109.5 . . ?
H20A C20 H20B 109.5 . . ?
C18 C20 H20C 109.5 . . ?
H20A C20 H20C 109.5 . . ?
H20B C20 H20C 109.5 . . ?
C12 C13 C14 114.1(3) . . ?
C12 C13 C15 110.0(4) . . ?
C14 C13 C15 109.8(4) . . ?
C12 C13 H13 107.5 . . ?
C14 C13 H13 107.5 . . ?
C15 C13 H13 107.5 . . ?
C13 C14 H14A 109.5 . . ?
C13 C14 H14B 109.5 . . ?
H14A C14 H14B 109.5 . . ?
C13 C14 H14C 109.5 . . ?
H14A C14 H14C 109.5 . . ?
H14B C14 H14C 109.5 . . ?
C11 C12 C7 118.6(4) . . ?
C11 C12 C13 120.0(3) . . ?
C7 C12 C13 121.3(3) . . ?
C18 C19 H19A 109.5 . . ?
C18 C19 H19B 109.5 . . ?
H19A C19 H19B 109.5 . . ?
C18 C19 H19C 109.5 . . ?
H19A C19 H19C 109.5 . . ?
H19B C19 H19C 109.5 . . ?
C31 C33 H33A 109.5 . . ?
C31 C33 H33B 109.5 . . ?
H33A C33 H33B 109.5 . . ?
C31 C33 H33C 109.5 . . ?
H33A C33 H33C 109.5 . . ?
H33B C33 H33C 109.5 . . ?
C13 C15 H15A 109.5 . . ?
C13 C15 H15B 109.5 . . ?
H15A C15 H15B 109.5 . . ?
C13 C15 H15C 109.5 . . ?
H15A C15 H15C 109.5 . . ?
H15B C15 H15C 109.5 . . ?
C10 C16 C17 113.2(4) . . ?
C10 C16 C44 108.1(4) . . ?
C17 C16 C44 111.6(4) . . ?
C10 C16 H16 107.9 . . ?
C17 C16 H16 107.9 . . ?
C44 C16 H16 107.9 . . ?
C33 C31 C24 110.4(3) . . ?
C33 C31 C32 111.5(3) . . ?
C24 C31 C32 114.0(4) . . ?
C33 C31 H31 106.9 . . ?
C24 C31 H31 106.9 . . ?
C32 C31 H31 106.9 . . ?
C16 C17 H17A 109.5 . . ?
C16 C17 H17B 109.5 . . ?
H17A C17 H17B 109.5 . . ?
C16 C17 H17C 109.5 . . ?
H17A C17 H17C 109.5 . . ?
H17B C17 H17C 109.5 . . ?
C28 C30 H30A 109.5 . . ?
C28 C30 H30B 109.5 . . ?
H30A C30 H30B 109.5 . . ?
C28 C30 H30C 109.5 . . ?
H30A C30 H30C 109.5 . . ?
H30B C30 H30C 109.5 . . ?
C28 C29 H29A 109.5 . . ?
C28 C29 H29B 109.5 . . ?
H29A C29 H29B 109.5 . . ?
C28 C29 H29C 109.5 . . ?
H29A C29 H29C 109.5 . . ?
H29B C29 H29C 109.5 . . ?
C31 C32 H32A 109.5 . . ?
C31 C32 H32B 109.5 . . ?
H32A C32 H32B 109.5 . . ?
C31 C32 H32C 109.5 . . ?
H32A C32 H32C 109.5 . . ?
H32B C32 H32C 109.5 . . ?
C27 C42 H42A 109.5 . . ?
C27 C42 H42B 109.5 . . ?
H42A C42 H42B 109.5 . . ?
C27 C42 H42C 109.5 . . ?
H42A C42 H42C 109.5 . . ?
H42B C42 H42C 109.5 . . ?
C27 C43 H43A 109.5 . . ?
C27 C43 H43B 109.5 . . ?
H43A C43 H43B 109.5 . . ?
C27 C43 H43C 109.5 . . ?
H43A C43 H43C 109.5 . . ?
H43B C43 H43C 109.5 . . ?
C210 C108 C211 115.9(12) . . ?
C101 C108 C107 112.9(5) . . ?
C101 C108 C104 113.9(5) . . ?
C107 C108 C104 104.9(6) . . ?
C210 C108 C206 106.2(9) . . ?
C211 C108 C206 102.7(7) . . ?
C101 C108 H108 108.3 . . ?
C107 C108 H108 108.3 . . ?
C104 C108 H108 108.3 . . ?
O100 Sn2 C1 95.18(15) . . ?
O100 Sn2 N100 59.11(17) . . ?
C1 Sn2 N100 106.28(16) . . ?
O100 Sn2 C110 29.74(17) . . ?
C1 Sn2 C110 105.91(16) . . ?
N100 Sn2 C110 29.79(18) . . ?
C103 C102 C120 108.5(7) . . ?
C103 C102 H10A 110.0 . . ?
C120 C102 H10A 110.0 . . ?
C103 C102 H10B 110.0 . . ?
C120 C102 H10B 110.0 . . ?
H10A C102 H10B 108.4 . . ?
N100 C120 C101 110.0(5) . . ?
N100 C120 C100 106.9(6) . . ?
C101 C120 C100 108.0(6) . . ?
N100 C120 C102 113.8(5) . . ?
C101 C120 C102 108.3(5) . . ?
C100 C120 C102 109.6(5) . . ?
C103 C106 C105 105.8(13) . . ?
C103 C106 H10C 110.6 . . ?
C105 C106 H10C 110.6 . . ?
C103 C106 H10D 110.6 . . ?
C105 C106 H10D 110.6 . . ?
H10C C106 H10D 108.7 . . ?
C105 C104 C108 107.2(10) . . ?
C105 C104 H10E 110.3 . . ?
C108 C104 H10E 110.3 . . ?
C105 C104 H10F 110.3 . . ?
C108 C104 H10F 110.3 . . ?
H10E C104 H10F 108.5 . . ?
C107 C103 C106 111.2(12) . . ?
C107 C103 C102 112.0(10) . . ?
C106 C103 C102 112.0(10) . . ?
C107 C103 H103 107.1 . . ?
C106 C103 H103 107.1 . . ?
C102 C103 H103 107.1 . . ?
C100 C105 C104 108.4(7) . . ?
C100 C105 C106 110.2(10) . . ?
C104 C105 C106 108.5(8) . . ?
C100 C105 H105 109.9 . . ?
C104 C105 H105 109.9 . . ?
C106 C105 H105 109.9 . . ?
C103 C107 C108 106.5(8) . . ?
C103 C107 H10G 110.4 . . ?
C108 C107 H10G 110.4 . . ?
C103 C107 H10H 110.4 . . ?
C108 C107 H10H 110.4 . . ?
H10G C107 H10H 108.6 . . ?
C105 C100 C120 111.0(5) . . ?
C105 C100 H10I 109.4 . . ?
C120 C100 H10I 109.4 . . ?
C105 C100 H10J 109.4 . . ?
C120 C100 H10J 109.4 . . ?
H10I C100 H10J 108.0 . . ?
C108 C101 C120 110.9(5) . . ?
C108 C101 H10K 109.5 . . ?
C120 C101 H10K 109.5 . . ?
C108 C101 H10L 109.5 . . ?
C120 C101 H10L 109.5 . . ?
H10K C101 H10L 108.0 . . ?
C110 O100 Sn2 92.4(4) . . ?
C110 N100 C120 124.5(5) . . ?
C110 N100 Sn2 88.7(4) . . ?
C120 N100 Sn2 140.4(4) . . ?
O100 C110 N100 118.2(5) . . ?
O100 C110 Sn2 57.9(3) . . ?
N100 C110 Sn2 61.5(3) . . ?
O100 C110 H110 120.9 . . ?
N100 C110 H110 120.9 . . ?
Sn2 C110 H110 168.9 . . ?
O200 Sn1 C1 92.55(18) . . ?
O200 Sn1 N200 59.0(2) . . ?
C1 Sn1 N200 105.1(2) . . ?
O200 Sn1 C200 29.4(2) . . ?
C1 Sn1 C200 102.2(2) . . ?
N200 Sn1 C200 29.8(3) . . ?
C200 O200 Sn1 92.9(6) . . ?
C200 N200 C201 125.8(9) . . ?
C200 N200 Sn1 90.4(6) . . ?
C201 N200 Sn1 139.6(8) . . ?
C205 C204 C201 111.7(10) . . ?
C205 C204 H20D 109.3 . . ?
C201 C204 H20D 109.3 . . ?
C205 C204 H20E 109.3 . . ?
C201 C204 H20E 109.3 . . ?
H20D C204 H20E 107.9 . . ?
O200 C200 N200 117.0(10) . . ?
O200 C200 Sn1 57.7(5) . . ?
N200 C200 Sn1 59.7(6) . . ?
O200 C200 H200 121.5 . . ?
N200 C200 H200 121.5 . . ?
Sn1 C200 H200 173.6 . . ?
N200 C201 C206 107.2(8) . . ?
N200 C201 C204 109.3(8) . . ?
C206 C201 C204 109.1(10) . . ?
N200 C201 C202 112.2(10) . . ?
C206 C201 C202 109.6(9) . . ?
C204 C201 C202 109.3(9) . . ?
C203 C202 C201 109.3(10) . . ?
C203 C202 H20F 109.8 . . ?
C201 C202 H20F 109.8 . . ?
C203 C202 H20G 109.8 . . ?
C201 C202 H20G 109.8 . . ?
H20F C202 H20G 108.3 . . ?
C201 C206 C108 107.9(7) . . ?
C201 C206 H20H 110.1 . . ?
C108 C206 H20H 110.1 . . ?
C201 C206 H20I 110.1 . . ?
C108 C206 H20I 110.1 . . ?
H20H C206 H20I 108.4 . . ?
C212 C203 C210 111.2(17) . . ?
C212 C203 C202 105.6(17) . . ?
C210 C203 C202 111.9(13) . . ?
C212 C203 H203 109.4 . . ?
C210 C203 H203 109.4 . . ?
C202 C203 H203 109.4 . . ?
C204 C205 C212 105.0(17) . . ?
C204 C205 C211 107.1(13) . . ?
C212 C205 C211 105.2(15) . . ?
C204 C205 H205 113.0 . . ?
C212 C205 H205 113.0 . . ?
C211 C205 H205 113.0 . . ?
C108 C211 C205 112.1(13) . . ?
C108 C211 H21A 109.2 . . ?
C205 C211 H21A 109.2 . . ?
C108 C211 H21B 109.2 . . ?
C205 C211 H21B 109.2 . . ?
H21A C211 H21B 107.9 . . ?
C108 C210 C203 113.5(18) . . ?
C108 C210 H21C 108.9 . . ?
C203 C210 H21C 108.9 . . ?
C108 C210 H21D 108.9 . . ?
C203 C210 H21D 108.9 . . ?
H21C C210 H21D 107.7 . . ?
C203 C212 C205 116(2) . . ?
C203 C212 H21E 108.3 . . ?
C205 C212 H21E 108.3 . . ?
C203 C212 H21F 108.3 . . ?
C205 C212 H21F 108.3 . . ?
H21E C212 H21F 107.4 . . ?
C16 C44 H44A 109.5 . . ?
C16 C44 H44B 109.5 . . ?
H44A C44 H44B 109.5 . . ?
C16 C44 H44C 109.5 . . ?
H44A C44 H44C 109.5 . . ?
H44B C44 H44C 109.5 . . ?

loop_
_geom_bond_atom_site_label_1
_geom_bond_atom_site_label_2
_geom_bond_distance
_geom_bond_site_symmetry_2
_geom_bond_publ_flag
C3 C4 1.387(5) . ?
C3 C2 1.403(5) . ?
C3 H3 0.9500 . ?
C25 C26 1.389(5) . ?
C25 C24 1.391(5) . ?
C25 H25 0.9500 . ?
C21 C26 1.408(5) . ?
C21 C22 1.412(5) . ?
C21 C2 1.500(5) . ?
C26 C27 1.525(5) . ?
C6 C5 1.395(5) . ?
C6 C1 1.405(5) . ?
C6 C7 1.507(5) . ?
C4 C5 1.386(5) . ?
C4 H4 0.9500 . ?
C24 C23 1.394(5) . ?
C24 C31 1.527(5) . ?
C7 C8 1.408(5) . ?
C7 C12 1.410(5) . ?
C1 C2 1.412(5) . ?
C1 Sn1 2.233(3) . ?
C1 Sn2 2.258(3) . ?
C8 C9 1.392(5) . ?
C8 C18 1.513(5) . ?
C10 C9 1.381(5) . ?
C10 C11 1.395(6) . ?
C10 C16 1.518(5) . ?
C9 H9 0.9500 . ?
C18 C19 1.525(5) . ?
C18 C20 1.529(6) . ?
C18 H18 1.0000 . ?
C5 H5 0.9500 . ?
C11 C12 1.392(5) . ?
C11 H11 0.9500 . ?
C23 C22 1.398(5) . ?
C23 H23 0.9500 . ?
C28 C29 1.513(5) . ?
C28 C22 1.524(5) . ?
C28 C30 1.524(6) . ?
C28 H28 1.0000 . ?
C27 C43 1.526(6) . ?
C27 C42 1.527(5) . ?
C27 H27 1.0000 . ?
C20 H20A 0.9800 . ?
C20 H20B 0.9800 . ?
C20 H20C 0.9800 . ?
C13 C12 1.523(6) . ?
C13 C14 1.528(6) . ?
C13 C15 1.533(6) . ?
C13 H13 1.0000 . ?
C14 H14A 0.9800 . ?
C14 H14B 0.9800 . ?
C14 H14C 0.9800 . ?
C19 H19A 0.9800 . ?
C19 H19B 0.9800 . ?
C19 H19C 0.9800 . ?
C33 C31 1.520(6) . ?
C33 H33A 0.9800 . ?
C33 H33B 0.9800 . ?
C33 H33C 0.9800 . ?
C15 H15A 0.9800 . ?
C15 H15B 0.9800 . ?
C15 H15C 0.9800 . ?
C16 C17 1.532(7) . ?
C16 C44 1.530(7) . ?
C16 H16 1.0000 . ?
C31 C32 1.528(6) . ?
C31 H31 1.0000 . ?
C17 H17A 0.9800 . ?
C17 H17B 0.9800 . ?
C17 H17C 0.9800 . ?
C30 H30A 0.9800 . ?
C30 H30B 0.9800 . ?
C30 H30C 0.9800 . ?
C29 H29A 0.9800 . ?
C29 H29B 0.9800 . ?
C29 H29C 0.9800 . ?
C32 H32A 0.9800 . ?
C32 H32B 0.9800 . ?
C32 H32C 0.9800 . ?
C42 H42A 0.9800 . ?
C42 H42B 0.9800 . ?
C42 H42C 0.9800 . ?
C43 H43A 0.9800 . ?
C43 H43B 0.9800 . ?
C43 H43C 0.9800 . ?
C108 C210 1.39(2) . ?
C108 C101 1.407(8) . ?
C108 C211 1.503(17) . ?
C108 C107 1.583(10) . ?
C108 C104 1.578(14) . ?
C108 C206 1.725(11) . ?
C108 H108 1.0000 . ?
Sn2 O100 2.211(4) . ?
Sn2 N100 2.294(5) . ?
C102 C103 1.519(12) . ?
C102 C120 1.543(9) . ?
C102 H10A 0.9900 . ?
C102 H10B 0.9900 . ?
C120 N100 1.469(8) . ?
C120 C101 1.537(9) . ?
C120 C100 1.537(10) . ?
C106 C103 1.51(2) . ?
C106 C105 1.611(19) . ?
C106 H10C 0.9900 . ?
C106 H10D 0.9900 . ?
C104 C105 1.552(13) . ?
C104 H10E 0.9900 . ?
C104 H10F 0.9900 . ?
C103 C107 1.498(16) . ?
C103 H103 1.0000 . ?
C105 C100 1.529(11) . ?
C105 H105 1.0000 . ?
C107 H10G 0.9900 . ?
C107 H10H 0.9900 . ?
C100 H10I 0.9900 . ?
C100 H10J 0.9900 . ?
C101 H10K 0.9900 . ?
C101 H10L 0.9900 . ?
O100 C110 1.295(7) . ?
N100 C110 1.296(8) . ?
C110 H110 0.9500 . ?
Sn1 O200 2.211(6) . ?
Sn1 N200 2.256(8) . ?
O200 C200 1.282(11) . ?
N200 C200 1.300(12) . ?
N200 C201 1.484(12) . ?
C204 C205 1.532(15) . ?
C204 C201 1.530(14) . ?
C204 H20D 0.9900 . ?
C204 H20E 0.9900 . ?
C200 H200 0.9500 . ?
C201 C206 1.524(15) . ?
C201 C202 1.539(16) . ?
C202 C203 1.517(14) . ?
C202 H20F 0.9900 . ?
C202 H20G 0.9900 . ?
C206 H20H 0.9900 . ?
C206 H20I 0.9900 . ?
C203 C212 1.41(3) . ?
C203 C210 1.50(2) . ?
C203 H203 1.0000 . ?
C205 C212 1.58(4) . ?
C205 C211 1.58(2) . ?
C205 H205 1.0000 . ?
C211 H21A 0.9900 . ?
C211 H21B 0.9900 . ?
C210 H21C 0.9900 . ?
C210 H21D 0.9900 . ?
C212 H21E 0.9900 . ?
C212 H21F 0.9900 . ?
C44 H44A 0.9800 . ?
C44 H44B 0.9800 . ?
C44 H44C 0.9800 . ?

loop_
_geom_torsion_atom_site_label_1
_geom_torsion_atom_site_label_2
_geom_torsion_atom_site_label_3
_geom_torsion_atom_site_label_4
_geom_torsion
_geom_torsion_site_symmetry_1
_geom_torsion_site_symmetry_2
_geom_torsion_site_symmetry_3
_geom_torsion_site_symmetry_4
_geom_torsion_publ_flag
C24 C25 C26 C21 -0.2(5) . . . . ?
C24 C25 C26 C27 173.9(3) . . . . ?
C22 C21 C26 C25 -2.2(5) . . . . ?
C2 C21 C26 C25 172.0(3) . . . . ?
C22 C21 C26 C27 -176.3(3) . . . . ?
C2 C21 C26 C27 -2.0(5) . . . . ?
C2 C3 C4 C5 -2.2(6) . . . . ?
C26 C25 C24 C23 1.7(5) . . . . ?
C26 C25 C24 C31 -176.7(3) . . . . ?
C5 C6 C7 C8 -87.8(4) . . . . ?
C1 C6 C7 C8 94.5(4) . . . . ?
C5 C6 C7 C12 94.6(4) . . . . ?
C1 C6 C7 C12 -83.1(4) . . . . ?
C5 C6 C1 C2 -2.5(6) . . . . ?
C7 C6 C1 C2 175.2(3) . . . . ?
C5 C6 C1 Sn1 161.4(3) . . . . ?
C7 C6 C1 Sn1 -20.9(4) . . . . ?
C5 C6 C1 Sn2 -165.9(3) . . . . ?
C7 C6 C1 Sn2 11.7(4) . . . . ?
C12 C7 C8 C9 1.7(5) . . . . ?
C6 C7 C8 C9 -176.0(3) . . . . ?
C12 C7 C8 C18 -177.3(3) . . . . ?
C6 C7 C8 C18 5.1(5) . . . . ?
C11 C10 C9 C8 -2.2(6) . . . . ?
C16 C10 C9 C8 -179.1(4) . . . . ?
C7 C8 C9 C10 0.4(6) . . . . ?
C18 C8 C9 C10 179.4(4) . . . . ?
C9 C8 C18 C19 37.2(5) . . . . ?
C7 C8 C18 C19 -143.8(4) . . . . ?
C9 C8 C18 C20 -86.5(4) . . . . ?
C7 C8 C18 C20 92.5(4) . . . . ?
C3 C4 C5 C6 2.2(6) . . . . ?
C1 C6 C5 C4 0.1(6) . . . . ?
C7 C6 C5 C4 -177.5(3) . . . . ?
C9 C10 C11 C12 2.0(6) . . . . ?
C16 C10 C11 C12 178.9(4) . . . . ?
C4 C3 C2 C1 -0.2(5) . . . . ?
C4 C3 C2 C21 175.6(3) . . . . ?
C6 C1 C2 C3 2.5(5) . . . . ?
Sn1 C1 C2 C3 -156.7(3) . . . . ?
Sn2 C1 C2 C3 162.9(3) . . . . ?
C6 C1 C2 C21 -173.0(3) . . . . ?
Sn1 C1 C2 C21 27.9(6) . . . . ?
Sn2 C1 C2 C21 -12.6(5) . . . . ?
C26 C21 C2 C3 -104.9(4) . . . . ?
C22 C21 C2 C3 69.4(4) . . . . ?
C26 C21 C2 C1 70.7(5) . . . . ?
C22 C21 C2 C1 -115.1(4) . . . . ?
C25 C24 C23 C22 -0.8(5) . . . . ?
C31 C24 C23 C22 177.5(3) . . . . ?
C24 C23 C22 C21 -1.6(5) . . . . ?
C24 C23 C22 C28 177.9(3) . . . . ?
C26 C21 C22 C23 3.1(5) . . . . ?
C2 C21 C22 C23 -171.2(3) . . . . ?
C26 C21 C22 C28 -176.4(3) . . . . ?
C2 C21 C22 C28 9.3(5) . . . . ?
C29 C28 C22 C23 65.6(5) . . . . ?
C30 C28 C22 C23 -57.4(5) . . . . ?
C29 C28 C22 C21 -114.9(4) . . . . ?
C30 C28 C22 C21 122.0(4) . . . . ?
C25 C26 C27 C43 -88.5(4) . . . . ?
C21 C26 C27 C43 85.5(5) . . . . ?
C25 C26 C27 C42 35.4(5) . . . . ?
C21 C26 C27 C42 -150.6(3) . . . . ?
C10 C11 C12 C7 0.0(6) . . . . ?
C10 C11 C12 C13 -176.1(4) . . . . ?
C8 C7 C12 C11 -1.9(5) . . . . ?
C6 C7 C12 C11 175.8(3) . . . . ?
C8 C7 C12 C13 174.2(3) . . . . ?
C6 C7 C12 C13 -8.2(5) . . . . ?
C14 C13 C12 C11 -37.7(5) . . . . ?
C15 C13 C12 C11 86.3(4) . . . . ?
C14 C13 C12 C7 146.3(4) . . . . ?
C15 C13 C12 C7 -89.8(4) . . . . ?
C9 C10 C16 C17 -46.2(5) . . . . ?
C11 C10 C16 C17 137.0(4) . . . . ?
C9 C10 C16 C44 78.0(5) . . . . ?
C11 C10 C16 C44 -98.8(5) . . . . ?
C25 C24 C31 C33 73.7(4) . . . . ?
C23 C24 C31 C33 -104.6(4) . . . . ?
C25 C24 C31 C32 -160.0(4) . . . . ?
C23 C24 C31 C32 21.8(5) . . . . ?
C103 C102 C120 N100 178.8(7) . . . . ?
C103 C102 C120 C101 -58.5(9) . . . . ?
C103 C102 C120 C100 59.1(9) . . . . ?
C101 C108 C104 C105 -58.2(8) . . . . ?
C107 C108 C104 C105 65.8(7) . . . . ?
C105 C106 C103 C107 -63.8(13) . . . . ?
C105 C106 C103 C102 62.3(15) . . . . ?
C120 C102 C103 C107 61.2(12) . . . . ?
C120 C102 C103 C106 -64.5(13) . . . . ?
C108 C104 C105 C100 56.1(9) . . . . ?
C108 C104 C105 C106 -63.6(12) . . . . ?
C103 C106 C105 C100 -58.1(13) . . . . ?
C103 C106 C105 C104 60.4(14) . . . . ?
C106 C103 C107 C108 68.7(11) . . . . ?
C102 C103 C107 C108 -57.4(12) . . . . ?
C101 C108 C107 C103 57.8(9) . . . . ?
C104 C108 C107 C103 -66.8(9) . . . . ?
C104 C105 C100 C120 -61.1(9) . . . . ?
C106 C105 C100 C120 57.5(10) . . . . ?
N100 C120 C100 C105 178.5(5) . . . . ?
C101 C120 C100 C105 60.1(7) . . . . ?
C102 C120 C100 C105 -57.7(7) . . . . ?
C107 C108 C101 C120 -59.9(7) . . . . ?
C104 C108 C101 C120 59.6(8) . . . . ?
N100 C120 C101 C108 -175.2(5) . . . . ?
C100 C120 C101 C108 -58.8(7) . . . . ?
C102 C120 C101 C108 59.8(7) . . . . ?
C101 C120 N100 C110 -107.5(7) . . . . ?
C100 C120 N100 C110 135.4(6) . . . . ?
C102 C120 N100 C110 14.2(9) . . . . ?
C101 C120 N100 Sn2 110.5(7) . . . . ?
C100 C120 N100 Sn2 -6.6(8) . . . . ?
C102 C120 N100 Sn2 -127.8(6) . . . . ?
Sn2 O100 C110 N100 12.9(6) . . . . ?
C120 N100 C110 O100 -169.3(6) . . . . ?
Sn2 N100 C110 O100 -12.4(6) . . . . ?
C120 N100 C110 Sn2 -156.9(7) . . . . ?
Sn1 O200 C200 N200 -7.5(8) . . . . ?
C201 N200 C200 O200 168.1(9) . . . . ?
Sn1 N200 C200 O200 7.3(8) . . . . ?
C201 N200 C200 Sn1 160.8(10) . . . . ?
C200 N200 C201 C206 152.0(10) . . . . ?
Sn1 N200 C201 C206 -58.4(13) . . . . ?
C200 N200 C201 C204 -89.9(13) . . . . ?
Sn1 N200 C201 C204 59.7(13) . . . . ?
C200 N200 C201 C202 31.6(13) . . . . ?
Sn1 N200 C201 C202 -178.8(7) . . . . ?
C205 C204 C201 N200 -179.3(12) . . . . ?
C205 C204 C201 C206 -62.4(13) . . . . ?
C205 C204 C201 C202 57.4(14) . . . . ?
N200 C201 C202 C203 177.2(9) . . . . ?
C206 C201 C202 C203 58.2(12) . . . . ?
C204 C201 C202 C203 -61.3(12) . . . . ?
N200 C201 C206 C108 -179.6(8) . . . . ?
C204 C201 C206 C108 62.1(11) . . . . ?
C202 C201 C206 C108 -57.6(11) . . . . ?
C210 C108 C206 C201 59.1(14) . . . . ?
C211 C108 C206 C201 -62.9(11) . . . . ?
C201 C202 C203 C212 63.7(17) . . . . ?
C201 C202 C203 C210 -57.4(16) . . . . ?
C201 C204 C205 C212 -52.3(17) . . . . ?
C201 C204 C205 C211 59.2(17) . . . . ?
C210 C108 C211 C205 -51.4(14) . . . . ?
C206 C108 C211 C205 63.8(11) . . . . ?
C204 C205 C211 C108 -64.5(16) . . . . ?
C212 C205 C211 C108 46.8(17) . . . . ?
C211 C108 C210 C203 52.7(16) . . . . ?
C206 C108 C210 C203 -60.5(15) . . . . ?
C212 C203 C210 C108 -54(2) . . . . ?
C202 C203 C210 C108 63.6(18) . . . . ?
C210 C203 C212 C205 56(3) . . . . ?
C202 C203 C212 C205 -65(2) . . . . ?
C204 C205 C212 C203 60(2) . . . . ?
C211 C205 C212 C203 -53(2) . . . . ?
